data_1504788
loop_
_publ_author_name
'Wezenberg, Sander J.'
'Escudero-Ad\'an, Eduardo C'
'Benet-Buchholz, Jordi'
'Kleij, Arjan W.'

_publ_contact_author
;
    Dr. Benet-Buchholz, Jordi
    Institute of Chemical Research of Catalonia (ICIQ)    
    X-ray Diffraction Unit
    Avgda. Pa\=isos Catalans 16
    E-43007 Tarragona, Spain
;
_publ_section_title
;
 Colorimetric discrimination between important alkaloid nuclei mediated by
 a bis-salphen chromophore.
;
_journal_issue 15
_journal_name_full 'Organic letters'
_journal_page_first 3311
_journal_page_last 3314
_journal_paper_doi 10.1021/ol801167r
_journal_volume 10
_journal_year 2008
_chemical_formula_sum 'C45 H53 N3 O2 Zn'
_chemical_formula_weight 733.27
_chemical_name_systematic
;

 ?

;
_space_group_IT_number 14
_symmetry_cell_setting monoclinic
_symmetry_space_group_name_Hall '-P 2ybc'
_symmetry_space_group_name_H-M 'P 1 21/c 1'
_atom_sites_solution_hydrogens geom
_atom_sites_solution_primary direct
_atom_sites_solution_secondary difmap
_audit_creation_method SHELXL-97
_cell_angle_alpha 90.00
_cell_angle_beta 94.355(4)
_cell_angle_gamma 90.00
_cell_formula_units_Z 4
_cell_length_a 13.4716(12)
_cell_length_b 16.8715(15)
_cell_length_c 17.4493(14)
_cell_measurement_reflns_used 7711
_cell_measurement_temperature 100(2)
_cell_measurement_theta_max 38.84
_cell_measurement_theta_min 3.13
_cell_volume 3954.5(6)
_computing_cell_refinement 'Bruker-Nonius Apex v1.0-22 2002'
_computing_data_collection 'Bruker-Nonius Apex v1.0-22 2002'
_computing_data_reduction 'SAINT+ Version 7.06A Bruker-Nonius, 2004'
_computing_molecular_graphics 'Shelxtl Version 6.12 (Sheldrick, 2001)'
_computing_publication_material 'Shelxtl Version 6.12 (Sheldrick, 2001)'
_computing_structure_refinement 'Shelxtl Version 6.12 (Sheldrick, 2001)'
_computing_structure_solution 'Shelxtl Version 6.12 (Sheldrick, 2001)'
_diffrn_ambient_temperature 100(2)
_diffrn_detector_area_resol_mean 512
_diffrn_detector_type '4K CCD area detector APEX II'
_diffrn_measured_fraction_theta_full 0.912
_diffrn_measured_fraction_theta_max 0.912
_diffrn_measurement_device_type 'Kappa 4-axis goniometer bruker-nonius'
_diffrn_measurement_method
;
 Fullsphere data collection, phi and omega scans
;
_diffrn_measurement_specimen_support 'magnetic support whith 10 micron nylon fiber cryoloop'
_diffrn_radiation_monochromator 'Multilayer Montel 200 mirrors'
_diffrn_radiation_type MoK\a
_diffrn_radiation_wavelength 0.71073
_diffrn_reflns_av_R_equivalents 0.0466
_diffrn_reflns_av_sigmaI/netI 0.0501
_diffrn_reflns_limit_h_max 16
_diffrn_reflns_limit_h_min -22
_diffrn_reflns_limit_k_max 28
_diffrn_reflns_limit_k_min -29
_diffrn_reflns_limit_l_max 30
_diffrn_reflns_limit_l_min -31
_diffrn_reflns_number 74185
_diffrn_reflns_theta_full 39.31
_diffrn_reflns_theta_max 39.31
_diffrn_reflns_theta_min 2.68
_diffrn_source 'rotating anode X-ray tube'
_diffrn_source_current 90
_diffrn_source_power 50
_diffrn_source_size '3 mm x 0.3 mm fine focus'
_diffrn_source_type 'Bruker-Nonius FR 591'
_exptl_absorpt_coefficient_mu 0.661
_exptl_absorpt_correction_T_max 1.000000
_exptl_absorpt_correction_T_min 0.793610
_exptl_absorpt_correction_type empirical
_exptl_absorpt_process_details
; 
 SADABS Version 2.1 2003 Bruker-Nonius
 Blessing, Acta Cryst. (1995) A51 33-38
;
_exptl_crystal_colour yellow
_exptl_crystal_density_diffrn 1.232
_exptl_crystal_density_method 'not measured'
_exptl_crystal_description Plate
_exptl_crystal_F_000 1560
_exptl_crystal_size_max 0.40
_exptl_crystal_size_mid 0.40
_exptl_crystal_size_min 0.10
_refine_diff_density_max 0.928
_refine_diff_density_min -0.655
_refine_diff_density_rms 0.082
_refine_ls_extinction_method none
_refine_ls_goodness_of_fit_ref 1.030
_refine_ls_hydrogen_treatment noref
_refine_ls_matrix_type full
_refine_ls_number_parameters 472
_refine_ls_number_reflns 21393
_refine_ls_number_restraints 0
_refine_ls_restrained_S_all 1.030
_refine_ls_R_factor_all 0.0553
_refine_ls_R_factor_gt 0.0386
_refine_ls_shift/su_max 0.004
_refine_ls_shift/su_mean 0.000
_refine_ls_structure_factor_coef Fsqd
_refine_ls_weighting_details 'calc w=1/[\s^2^(Fo^2^)+(0.0509P)^2^+0.8309P] where P=(Fo^2^+2Fc^2^)/3'
_refine_ls_weighting_scheme calc
_refine_ls_wR_factor_gt 0.0985
_refine_ls_wR_factor_ref 0.1079
_reflns_number_gt 16868
_reflns_number_total 21393
_reflns_threshold_expression >2sigma(I)
_cod_data_source_file ol801167r-file005.cif
_cod_data_source_block compound_2_6_awk012_0m
_cod_depositor_comments
;
The following automatic conversions were performed:

'_symmetry_cell_setting' value 'Monoclinic' changed to 'monoclinic'
according to /home/saulius/struct/CIF-dictionaries/cif_core.dic
dictionary named 'cif_core.dic' version 2.4.1 from 2010-06-29.

Automatic conversion script
Id: cif_fix_values 1715 2011-07-08 13:25:40Z adriana 
;
_cod_original_sg_symbol_H-M P2(1)/c
_cod_database_code 1504788

loop_
_symmetry_equiv_pos_as_xyz
'x, y, z'
'-x, y+1/2, -z+1/2'
'-x, -y, -z'
'x, -y-1/2, z-1/2'

loop_
_atom_site_label
_atom_site_type_symbol
_atom_site_fract_x
_atom_site_fract_y
_atom_site_fract_z
_atom_site_U_iso_or_equiv
_atom_site_adp_type
_atom_site_occupancy
_atom_site_symmetry_multiplicity
_atom_site_calc_flag
_atom_site_refinement_flags
Zn1 Zn 0.503164(8) 0.654422(6) 0.197907(5) 0.01038(3) Uani 1 1 d .
O1 O 0.37025(6) 0.65610(4) 0.23984(4) 0.01459(12) Uani 1 1 d .
O2 O 0.58144(5) 0.62721(4) 0.29514(3) 0.01279(11) Uani 1 1 d .
N2 N 0.60733(6) 0.59006(4) 0.13920(4) 0.01126(12) Uani 1 1 d .
N1 N 0.42740(6) 0.63059(4) 0.08820(4) 0.01245(12) Uani 1 1 d .
C1 C 0.28001(7) 0.65430(5) 0.20769(5) 0.01216(14) Uani 1 1 d .
C6 C 0.25788(7) 0.63731(5) 0.12758(5) 0.01349(14) Uani 1 1 d .
C4 C 0.07841(8) 0.63981(5) 0.13931(5) 0.01471(15) Uani 1 1 d .
C3 C 0.10069(8) 0.65983(5) 0.21743(5) 0.01459(15) Uani 1 1 d .
H3 H 0.0464 0.6681 0.2482 0.018 Uiso 1 1 calc R
C7 C 0.33249(7) 0.62314(5) 0.07438(5) 0.01433(15) Uani 1 1 d .
H7 H 0.3095 0.6067 0.0241 0.017 Uiso 1 1 calc R
C5 C 0.15886(8) 0.62950(6) 0.09621(5) 0.01590(15) Uani 1 1 d .
H5 H 0.1472 0.6166 0.0433 0.019 Uiso 1 1 calc R
C2 C 0.19605(7) 0.66830(5) 0.25245(5) 0.01289(14) Uani 1 1 d .
C9 C 0.26349(9) 0.62579(7) 0.38568(5) 0.02168(19) Uani 1 1 d .
H9A H 0.2726 0.6423 0.4396 0.033 Uiso 1 1 calc R
H9B H 0.3285 0.6141 0.3666 0.033 Uiso 1 1 calc R
H9C H 0.2216 0.5782 0.3816 0.033 Uiso 1 1 calc R
C8 C 0.21271(7) 0.69301(5) 0.33738(5) 0.01511(15) Uani 1 1 d .
C11 C 0.11459(8) 0.71326(6) 0.37261(5) 0.02004(18) Uani 1 1 d .
H11A H 0.0804 0.7557 0.3427 0.030 Uiso 1 1 calc R
H11B H 0.1289 0.7308 0.4258 0.030 Uiso 1 1 calc R
H11C H 0.0720 0.6661 0.3717 0.030 Uiso 1 1 calc R
C10 C 0.27812(9) 0.76768(6) 0.34518(6) 0.0234(2) Uani 1 1 d .
H10A H 0.2479 0.8098 0.3126 0.035 Uiso 1 1 calc R
H10B H 0.3446 0.7555 0.3291 0.035 Uiso 1 1 calc R
H10C H 0.2836 0.7853 0.3989 0.035 Uiso 1 1 calc R
C14 C -0.04312(9) 0.65577(7) 0.02211(7) 0.0233(2) Uani 1 1 d .
H14A H -0.0302 0.7129 0.0218 0.035 Uiso 1 1 calc R
H14B H -0.1118 0.6456 0.0018 0.035 Uiso 1 1 calc R
H14C H 0.0029 0.6288 -0.0101 0.035 Uiso 1 1 calc R
C12 C -0.02795(8) 0.62433(5) 0.10495(5) 0.01615(15) Uani 1 1 d .
C15 C -0.10641(9) 0.66365(7) 0.15150(8) 0.0266(2) Uani 1 1 d .
H15A H -0.1058 0.6386 0.2022 0.040 Uiso 1 1 calc R
H15B H -0.1724 0.6572 0.1244 0.040 Uiso 1 1 calc R
H15C H -0.0913 0.7202 0.1576 0.040 Uiso 1 1 calc R
C13 C -0.04435(9) 0.53402(6) 0.10421(6) 0.02192(19) Uani 1 1 d .
H13A H 0.0047 0.5087 0.0734 0.033 Uiso 1 1 calc R
H13B H -0.1116 0.5222 0.0818 0.033 Uiso 1 1 calc R
H13C H -0.0365 0.5137 0.1569 0.033 Uiso 1 1 calc R
C16 C 0.49226(7) 0.61190(5) 0.03079(4) 0.01191(13) Uani 1 1 d .
C18 C 0.53773(8) 0.59382(6) -0.09937(5) 0.01666(16) Uani 1 1 d .
H18 H 0.5201 0.5945 -0.1531 0.020 Uiso 1 1 calc R
C21 C 0.58908(7) 0.58985(5) 0.05855(4) 0.01142(13) Uani 1 1 d .
C19 C 0.63363(8) 0.57281(5) -0.07204(5) 0.01583(16) Uani 1 1 d .
H19 H 0.6816 0.5595 -0.1071 0.019 Uiso 1 1 calc R
C17 C 0.46753(8) 0.61391(6) -0.04834(5) 0.01524(15) Uani 1 1 d .
H17 H 0.4024 0.6291 -0.0674 0.018 Uiso 1 1 calc R
C20 C 0.65940(7) 0.57125(5) 0.00669(5) 0.01365(14) Uani 1 1 d .
H20 H 0.7253 0.5574 0.0252 0.016 Uiso 1 1 calc R
C23 C 0.70507(7) 0.53908(5) 0.25166(4) 0.01101(13) Uani 1 1 d .
C25 C 0.83059(7) 0.48242(5) 0.34387(4) 0.01236(14) Uani 1 1 d .
C28 C 0.66152(7) 0.58505(4) 0.30942(4) 0.01047(13) Uani 1 1 d .
C27 C 0.71000(7) 0.58192(5) 0.38631(4) 0.01153(13) Uani 1 1 d .
C26 C 0.79086(7) 0.53189(5) 0.39986(4) 0.01299(14) Uani 1 1 d .
H26 H 0.8222 0.5305 0.4505 0.016 Uiso 1 1 calc R
C24 C 0.78611(7) 0.48762(5) 0.27057(4) 0.01227(14) Uani 1 1 d .
H24 H 0.8106 0.4556 0.2313 0.015 Uiso 1 1 calc R
C22 C 0.67292(7) 0.54209(5) 0.17161(4) 0.01161(13) Uani 1 1 d .
H22 H 0.7026 0.5053 0.1390 0.014 Uiso 1 1 calc R
C30 C 0.94688(9) 0.37613(6) 0.29931(6) 0.02025(18) Uani 1 1 d .
H30A H 0.8907 0.3406 0.2858 0.030 Uiso 1 1 calc R
H30B H 1.0060 0.3447 0.3154 0.030 Uiso 1 1 calc R
H30C H 0.9603 0.4083 0.2545 0.030 Uiso 1 1 calc R
C31 C 0.90234(9) 0.37780(6) 0.43450(6) 0.0229(2) Uani 1 1 d .
H31A H 0.8842 0.4110 0.4774 0.034 Uiso 1 1 calc R
H31B H 0.9628 0.3478 0.4501 0.034 Uiso 1 1 calc R
H31C H 0.8479 0.3409 0.4201 0.034 Uiso 1 1 calc R
C29 C 0.92134(7) 0.43060(5) 0.36537(5) 0.01459(15) Uani 1 1 d .
C32 C 1.01115(9) 0.48494(7) 0.38572(6) 0.02214(19) Uani 1 1 d .
H32A H 1.0248 0.5168 0.3407 0.033 Uiso 1 1 calc R
H32B H 1.0696 0.4526 0.4014 0.033 Uiso 1 1 calc R
H32C H 0.9963 0.5201 0.4281 0.033 Uiso 1 1 calc R
C33 C 0.67178(8) 0.63301(5) 0.45077(5) 0.01415(15) Uani 1 1 d .
C36 C 0.56544(9) 0.60838(7) 0.46631(6) 0.0235(2) Uani 1 1 d .
H36A H 0.5428 0.6402 0.5086 0.035 Uiso 1 1 calc R
H36B H 0.5647 0.5521 0.4803 0.035 Uiso 1 1 calc R
H36C H 0.5210 0.6171 0.4200 0.035 Uiso 1 1 calc R
C35 C 0.67300(9) 0.72126(5) 0.42866(5) 0.02133(19) Uani 1 1 d .
H35A H 0.6283 0.7299 0.3825 0.032 Uiso 1 1 calc R
H35B H 0.7408 0.7368 0.4184 0.032 Uiso 1 1 calc R
H35C H 0.6507 0.7532 0.4710 0.032 Uiso 1 1 calc R
C34 C 0.73730(9) 0.62441(7) 0.52632(5) 0.02183(19) Uani 1 1 d .
H34A H 0.7117 0.6589 0.5655 0.033 Uiso 1 1 calc R
H34B H 0.8058 0.6397 0.5179 0.033 Uiso 1 1 calc R
H34C H 0.7362 0.5692 0.5437 0.033 Uiso 1 1 calc R
C45 C 0.44214(8) 0.81646(5) 0.16205(5) 0.01730(16) Uani 1 1 d .
H45 H 0.3842 0.7863 0.1476 0.021 Uiso 1 1 calc R
C37 C 0.60884(7) 0.82113(5) 0.20666(5) 0.01363(14) Uani 1 1 d .
C42 C 0.60733(8) 0.90543(5) 0.20436(5) 0.01611(16) Uani 1 1 d .
C39 C 0.78183(9) 0.82489(6) 0.25384(6) 0.01989(18) Uani 1 1 d .
H39 H 0.8416 0.7981 0.2705 0.024 Uiso 1 1 calc R
C41 C 0.69496(9) 0.94806(6) 0.22852(6) 0.02068(19) Uani 1 1 d .
H41 H 0.6943 1.0044 0.2279 0.025 Uiso 1 1 calc R
C44 C 0.43539(9) 0.89963(6) 0.15680(6) 0.02005(18) Uani 1 1 d .
H44 H 0.3748 0.9244 0.1386 0.024 Uiso 1 1 calc R
C38 C 0.69813(8) 0.78160(5) 0.23128(5) 0.01618(16) Uani 1 1 d .
H38 H 0.7003 0.7253 0.2322 0.019 Uiso 1 1 calc R
C40 C 0.78020(9) 0.90878(6) 0.25259(6) 0.0220(2) Uani 1 1 d .
H40 H 0.8386 0.9378 0.2685 0.026 Uiso 1 1 calc R
C43 C 0.51782(9) 0.94403(5) 0.17845(6) 0.02003(19) Uani 1 1 d .
H43 H 0.5149 1.0003 0.1761 0.024 Uiso 1 1 calc R
N3 N 0.52450(6) 0.77769(4) 0.18601(4) 0.01405(13) Uani 1 1 d .

loop_
_atom_site_aniso_label
_atom_site_aniso_U_11
_atom_site_aniso_U_22
_atom_site_aniso_U_33
_atom_site_aniso_U_23
_atom_site_aniso_U_13
_atom_site_aniso_U_12
Zn1 0.00814(6) 0.01113(4) 0.01184(4) 0.00037(3) 0.00067(3) 0.00120(3)
O1 0.0093(3) 0.0206(3) 0.0139(2) -0.0001(2) 0.0011(2) 0.0001(2)
O2 0.0107(3) 0.0142(2) 0.0134(2) -0.00006(18) 0.0000(2) 0.0043(2)
N2 0.0093(4) 0.0136(3) 0.0108(2) 0.00032(19) 0.0007(2) 0.0009(2)
N1 0.0101(4) 0.0151(3) 0.0123(2) 0.0001(2) 0.0015(2) 0.0020(2)
C1 0.0102(4) 0.0128(3) 0.0135(3) -0.0001(2) 0.0015(2) 0.0002(2)
C6 0.0093(4) 0.0172(3) 0.0140(3) -0.0014(2) 0.0004(3) 0.0012(3)
C4 0.0098(4) 0.0155(3) 0.0188(3) -0.0034(3) 0.0011(3) -0.0008(3)
C3 0.0102(4) 0.0159(3) 0.0179(3) -0.0022(2) 0.0025(3) -0.0005(3)
C7 0.0119(4) 0.0175(3) 0.0135(3) -0.0009(2) 0.0005(3) 0.0018(3)
C5 0.0107(5) 0.0206(4) 0.0162(3) -0.0035(3) 0.0004(3) -0.0001(3)
C2 0.0109(4) 0.0132(3) 0.0149(3) -0.0014(2) 0.0028(3) -0.0006(3)
C9 0.0205(6) 0.0283(5) 0.0164(3) 0.0017(3) 0.0021(3) 0.0046(4)
C8 0.0120(5) 0.0184(3) 0.0151(3) -0.0027(3) 0.0018(3) -0.0004(3)
C11 0.0175(5) 0.0246(4) 0.0186(3) -0.0043(3) 0.0052(3) 0.0011(3)
C10 0.0216(6) 0.0239(4) 0.0250(4) -0.0095(3) 0.0046(4) -0.0070(4)
C14 0.0143(6) 0.0273(5) 0.0275(4) 0.0037(4) -0.0038(4) -0.0022(4)
C12 0.0088(4) 0.0179(4) 0.0217(3) -0.0041(3) 0.0007(3) -0.0013(3)
C15 0.0101(6) 0.0326(5) 0.0372(5) -0.0157(4) 0.0027(4) -0.0010(4)
C13 0.0161(5) 0.0183(4) 0.0311(5) -0.0022(3) -0.0001(4) -0.0042(3)
C16 0.0106(4) 0.0139(3) 0.0113(3) 0.0008(2) 0.0014(2) 0.0007(3)
C18 0.0185(5) 0.0205(4) 0.0112(3) 0.0009(2) 0.0022(3) -0.0003(3)
C21 0.0109(4) 0.0125(3) 0.0109(3) 0.0005(2) 0.0012(2) 0.0001(2)
C19 0.0157(5) 0.0191(4) 0.0133(3) -0.0002(2) 0.0048(3) -0.0007(3)
C17 0.0126(5) 0.0205(4) 0.0124(3) 0.0021(2) 0.0000(3) 0.0022(3)
C20 0.0105(4) 0.0173(3) 0.0135(3) 0.0001(2) 0.0026(3) 0.0008(3)
C23 0.0093(4) 0.0121(3) 0.0114(3) -0.0002(2) 0.0000(2) 0.0012(2)
C25 0.0109(4) 0.0126(3) 0.0135(3) 0.0004(2) -0.0003(2) 0.0018(3)
C28 0.0094(4) 0.0104(3) 0.0116(3) 0.0002(2) 0.0007(2) 0.0005(2)
C27 0.0114(4) 0.0116(3) 0.0115(3) -0.0001(2) 0.0007(2) 0.0009(2)
C26 0.0126(4) 0.0138(3) 0.0123(3) 0.0002(2) -0.0007(2) 0.0019(3)
C24 0.0105(4) 0.0131(3) 0.0131(3) -0.0002(2) 0.0004(2) 0.0024(3)
C22 0.0093(4) 0.0134(3) 0.0121(3) -0.0011(2) 0.0006(2) 0.0012(2)
C30 0.0192(5) 0.0199(4) 0.0214(4) -0.0017(3) 0.0003(3) 0.0092(3)
C31 0.0248(6) 0.0222(4) 0.0218(4) 0.0076(3) 0.0025(4) 0.0077(4)
C29 0.0128(5) 0.0152(3) 0.0155(3) 0.0009(2) -0.0008(3) 0.0043(3)
C32 0.0128(5) 0.0258(4) 0.0270(4) -0.0014(3) -0.0038(3) 0.0023(3)
C33 0.0153(5) 0.0153(3) 0.0119(3) -0.0012(2) 0.0014(3) 0.0031(3)
C36 0.0190(6) 0.0319(5) 0.0204(4) -0.0038(3) 0.0076(3) -0.0009(4)
C35 0.0323(6) 0.0138(3) 0.0177(3) -0.0031(3) 0.0010(3) 0.0031(3)
C34 0.0254(6) 0.0271(4) 0.0126(3) -0.0031(3) -0.0014(3) 0.0075(4)
C45 0.0158(5) 0.0149(3) 0.0213(4) 0.0025(3) 0.0027(3) 0.0039(3)
C37 0.0153(5) 0.0119(3) 0.0143(3) 0.0004(2) 0.0050(3) -0.0001(3)
C42 0.0222(5) 0.0116(3) 0.0155(3) 0.0000(2) 0.0078(3) -0.0003(3)
C39 0.0149(5) 0.0233(4) 0.0220(4) -0.0015(3) 0.0045(3) -0.0031(3)
C41 0.0274(6) 0.0150(3) 0.0206(4) -0.0030(3) 0.0084(3) -0.0054(3)
C44 0.0213(6) 0.0159(3) 0.0234(4) 0.0028(3) 0.0044(3) 0.0075(3)
C38 0.0140(5) 0.0156(3) 0.0194(3) 0.0004(3) 0.0034(3) -0.0005(3)
C40 0.0214(6) 0.0232(4) 0.0223(4) -0.0045(3) 0.0066(4) -0.0090(4)
C43 0.0279(6) 0.0124(3) 0.0208(4) 0.0016(3) 0.0081(3) 0.0047(3)
N3 0.0131(4) 0.0121(3) 0.0171(3) 0.0012(2) 0.0027(2) 0.0014(2)

loop_
_atom_type_symbol
_atom_type_description
_atom_type_scat_dispersion_real
_atom_type_scat_dispersion_imag
_atom_type_scat_source
C C 0.0033 0.0016 'International Tables Vol C Tables 4.2.6.8 and 6.1.1.4'
H H 0.0000 0.0000 'International Tables Vol C Tables 4.2.6.8 and 6.1.1.4'
N N 0.0061 0.0033 'International Tables Vol C Tables 4.2.6.8 and 6.1.1.4'
O O 0.0106 0.0060 'International Tables Vol C Tables 4.2.6.8 and 6.1.1.4'
Zn Zn 0.2839 1.4301 'International Tables Vol C Tables 4.2.6.8 and 6.1.1.4'

loop_
_geom_angle_atom_site_label_1
_geom_angle_atom_site_label_2
_geom_angle_atom_site_label_3
_geom_angle
O2 Zn1 O1 97.12(3)
O2 Zn1 N2 88.05(3)
O1 Zn1 N2 147.28(3)
O2 Zn1 N3 104.16(3)
O1 Zn1 N3 98.95(3)
N2 Zn1 N3 111.11(3)
O2 Zn1 N1 155.44(3)
O1 Zn1 N1 87.14(3)
N2 Zn1 N1 75.96(3)
N3 Zn1 N1 99.00(3)
C1 O1 Zn1 132.90(6)
C28 O2 Zn1 132.09(5)
C22 N2 C21 119.69(7)
C22 N2 Zn1 124.64(5)
C21 N2 Zn1 114.55(6)
C7 N1 C16 120.20(7)
C7 N1 Zn1 125.81(6)
C16 N1 Zn1 113.43(6)
O1 C1 C6 122.89(8)
O1 C1 C2 120.58(7)
C6 C1 C2 116.52(8)
C5 C6 C1 121.15(8)
C5 C6 C7 114.89(8)
C1 C6 C7 123.89(9)
C5 C4 C3 116.01(9)
C5 C4 C12 121.08(8)
C3 C4 C12 122.77(8)
C2 C3 C4 124.81(9)
N1 C7 C6 126.48(8)
C4 C5 C6 122.52(8)
C3 C2 C1 118.86(8)
C3 C2 C8 120.95(8)
C1 C2 C8 120.19(8)
C10 C8 C11 106.67(8)
C10 C8 C2 110.35(7)
C11 C8 C2 112.21(8)
C10 C8 C9 109.08(9)
C11 C8 C9 107.70(8)
C2 C8 C9 110.69(7)
C15 C12 C4 112.39(8)
C15 C12 C14 107.51(9)
C4 C12 C14 111.23(8)
C15 C12 C13 109.18(9)
C4 C12 C13 107.53(8)
C14 C12 C13 108.93(8)
C17 C16 C21 119.50(8)
C17 C16 N1 125.55(8)
C21 C16 N1 114.95(7)
C19 C18 C17 120.21(8)
C20 C21 C16 119.60(7)
C20 C21 N2 124.93(8)
C16 C21 N2 115.46(7)
C18 C19 C20 119.98(8)
C18 C17 C16 120.34(9)
C19 C20 C21 120.37(9)
C24 C23 C22 114.86(7)
C24 C23 C28 121.23(7)
C22 C23 C28 123.90(8)
C24 C25 C26 116.26(8)
C24 C25 C29 123.37(7)
C26 C25 C29 120.28(7)
O2 C28 C23 122.65(7)
O2 C28 C27 120.45(7)
C23 C28 C27 116.89(8)
C26 C27 C28 118.32(7)
C26 C27 C33 121.33(7)
C28 C27 C33 120.34(8)
C27 C26 C25 125.00(8)
C25 C24 C23 122.07(7)
N2 C22 C23 126.41(7)
C25 C29 C30 112.32(7)
C25 C29 C31 110.29(8)
C30 C29 C31 107.63(8)
C25 C29 C32 108.46(7)
C30 C29 C32 108.27(9)
C31 C29 C32 109.84(8)
C36 C33 C27 110.27(8)
C36 C33 C34 107.81(8)
C27 C33 C34 111.87(8)
C36 C33 C35 109.52(9)
C27 C33 C35 110.41(7)
C34 C33 C35 106.87(8)
N3 C45 C44 124.01(10)
N3 C37 C38 119.65(8)
N3 C37 C42 120.99(9)
C38 C37 C42 119.36(9)
C43 C42 C41 122.12(9)
C43 C42 C37 118.64(9)
C41 C42 C37 119.24(9)
C38 C39 C40 121.00(10)
C40 C41 C42 120.48(9)
C43 C44 C45 118.71(10)
C39 C38 C37 119.77(9)
C41 C40 C39 120.14(10)
C44 C43 C42 119.37(8)
C45 N3 C37 118.25(8)
C45 N3 Zn1 113.53(7)
C37 N3 Zn1 127.90(6)

loop_
_geom_bond_atom_site_label_1
_geom_bond_atom_site_label_2
_geom_bond_distance
Zn1 O2 1.9823(6)
Zn1 O1 1.9853(8)
Zn1 N2 2.1014(7)
Zn1 N3 2.1119(8)
Zn1 N1 2.1380(8)
O1 C1 1.2999(12)
O2 C28 1.3004(11)
N2 C22 1.2960(11)
N2 C21 1.4100(10)
N1 C7 1.2892(13)
N1 C16 1.4140(11)
C1 C6 1.4360(12)
C1 C2 1.4419(13)
C6 C5 1.4090(14)
C6 C7 1.4390(13)
C4 C5 1.3762(13)
C4 C3 1.4143(13)
C4 C12 1.5330(14)
C3 C2 1.3875(14)
C2 C8 1.5394(12)
C9 C8 1.5416(14)
C8 C10 1.5374(14)
C8 C11 1.5380(14)
C14 C12 1.5388(15)
C12 C15 1.5320(15)
C12 C13 1.5395(14)
C16 C17 1.3961(11)
C16 C21 1.4065(13)
C18 C19 1.3887(15)
C18 C17 1.3891(13)
C21 C20 1.3948(12)
C19 C20 1.3915(12)
C23 C24 1.4141(12)
C23 C22 1.4316(11)
C23 C28 1.4322(11)
C25 C24 1.3735(12)
C25 C26 1.4202(11)
C25 C29 1.5265(13)
C28 C27 1.4479(11)
C27 C26 1.3841(12)
C27 C33 1.5367(11)
C30 C29 1.5335(13)
C31 C29 1.5367(13)
C29 C32 1.5379(15)
C33 C36 1.5353(15)
C33 C34 1.5367(13)
C33 C35 1.5386(13)
C45 N3 1.3279(13)
C45 C44 1.4087(13)
C37 N3 1.3768(13)
C37 C38 1.4135(14)
C37 C42 1.4230(12)
C42 C43 1.4142(15)
C42 C41 1.4188(15)
C39 C38 1.3757(15)
C39 C40 1.4156(15)
C41 C40 1.3641(17)
C44 C43 1.3686(16)

loop_
_geom_torsion_atom_site_label_1
_geom_torsion_atom_site_label_2
_geom_torsion_atom_site_label_3
_geom_torsion_atom_site_label_4
_geom_torsion
O2 Zn1 O1 C1 -164.02(8)
N2 Zn1 O1 C1 -66.49(10)
N3 Zn1 O1 C1 90.36(8)
N1 Zn1 O1 C1 -8.31(8)
O1 Zn1 O2 C28 146.28(8)
N2 Zn1 O2 C28 -1.30(8)
N3 Zn1 O2 C28 -112.58(8)
N1 Zn1 O2 C28 47.53(12)
O2 Zn1 N2 C22 13.52(7)
O1 Zn1 N2 C22 -86.65(9)
N3 Zn1 N2 C22 117.95(7)
N1 Zn1 N2 C22 -147.67(8)
O2 Zn1 N2 C21 -178.67(6)
O1 Zn1 N2 C21 81.16(7)
N3 Zn1 N2 C21 -74.23(6)
N1 Zn1 N2 C21 20.15(6)
O2 Zn1 N1 C7 100.41(9)
O1 Zn1 N1 C7 -0.48(7)
N2 Zn1 N1 C7 151.26(8)
N3 Zn1 N1 C7 -99.09(8)
O2 Zn1 N1 C16 -71.01(9)
O1 Zn1 N1 C16 -171.91(6)
N2 Zn1 N1 C16 -20.16(6)
N3 Zn1 N1 C16 89.48(6)
Zn1 O1 C1 C6 10.51(12)
Zn1 O1 C1 C2 -170.58(6)
O1 C1 C6 C5 174.73(8)
C2 C1 C6 C5 -4.22(12)
O1 C1 C6 C7 -2.08(13)
C2 C1 C6 C7 178.97(8)
C5 C4 C3 C2 -0.96(14)
C12 C4 C3 C2 174.73(8)
C16 N1 C7 C6 177.81(8)
Zn1 N1 C7 C6 6.92(13)
C5 C6 C7 N1 176.19(9)
C1 C6 C7 N1 -6.82(15)
C3 C4 C5 C6 0.74(14)
C12 C4 C5 C6 -175.03(9)
C1 C6 C5 C4 1.92(14)
C7 C6 C5 C4 179.00(9)
C4 C3 C2 C1 -1.46(13)
C4 C3 C2 C8 177.94(8)
O1 C1 C2 C3 -175.04(8)
C6 C1 C2 C3 3.93(12)
O1 C1 C2 C8 5.55(12)
C6 C1 C2 C8 -175.48(8)
C3 C2 C8 C10 -124.02(10)
C1 C2 C8 C10 55.37(11)
C3 C2 C8 C11 -5.21(12)
C1 C2 C8 C11 174.18(8)
C3 C2 C8 C9 115.14(10)
C1 C2 C8 C9 -65.47(11)
C5 C4 C12 C15 -161.59(10)
C3 C4 C12 C15 22.93(13)
C5 C4 C12 C14 -40.98(12)
C3 C4 C12 C14 143.55(9)
C5 C4 C12 C13 78.22(11)
C3 C4 C12 C13 -97.26(10)
C7 N1 C16 C17 25.63(13)
Zn1 N1 C16 C17 -162.42(7)
C7 N1 C16 C21 -154.47(8)
Zn1 N1 C16 C21 17.48(9)
C17 C16 C21 C20 0.78(12)
N1 C16 C21 C20 -179.13(8)
C17 C16 C21 N2 179.58(8)
N1 C16 C21 N2 -0.33(11)
C22 N2 C21 C20 -30.25(13)
Zn1 N2 C21 C20 161.28(7)
C22 N2 C21 C16 151.02(8)
Zn1 N2 C21 C16 -17.44(9)
C17 C18 C19 C20 0.49(14)
C19 C18 C17 C16 -1.06(14)
C21 C16 C17 C18 0.42(13)
N1 C16 C17 C18 -179.68(8)
C18 C19 C20 C21 0.72(13)
C16 C21 C20 C19 -1.35(13)
N2 C21 C20 C19 179.97(8)
Zn1 O2 C28 C23 -7.91(13)
Zn1 O2 C28 C27 173.08(6)
C24 C23 C28 O2 -173.49(8)
C22 C23 C28 O2 7.82(13)
C24 C23 C28 C27 5.56(12)
C22 C23 C28 C27 -173.13(8)
O2 C28 C27 C26 175.50(8)
C23 C28 C27 C26 -3.57(12)
O2 C28 C27 C33 -4.37(12)
C23 C28 C27 C33 176.56(8)
C28 C27 C26 C25 -0.26(14)
C33 C27 C26 C25 179.61(8)
C24 C25 C26 C27 2.23(14)
C29 C25 C26 C27 179.01(8)
C26 C25 C24 C23 -0.19(13)
C29 C25 C24 C23 -176.86(8)
C22 C23 C24 C25 175.05(8)
C28 C23 C24 C25 -3.76(13)
C21 N2 C22 C23 175.12(8)
Zn1 N2 C22 C23 -17.65(13)
C24 C23 C22 N2 -172.73(9)
C28 C23 C22 N2 6.03(14)
C24 C25 C29 C30 -8.71(13)
C26 C25 C29 C30 174.75(8)
C24 C25 C29 C31 -128.77(10)
C26 C25 C29 C31 54.69(11)
C24 C25 C29 C32 110.91(10)
C26 C25 C29 C32 -65.63(11)
C26 C27 C33 C36 -116.49(10)
C28 C27 C33 C36 63.38(10)
C26 C27 C33 C34 3.48(12)
C28 C27 C33 C34 -176.65(8)
C26 C27 C33 C35 122.35(9)
C28 C27 C33 C35 -57.78(11)
N3 C37 C42 C43 -1.62(12)
C38 C37 C42 C43 179.02(8)
N3 C37 C42 C41 177.93(8)
C38 C37 C42 C41 -1.44(12)
C43 C42 C41 C40 -179.47(9)
C37 C42 C41 C40 1.00(13)
N3 C45 C44 C43 -0.87(14)
C40 C39 C38 C37 -0.21(14)
N3 C37 C38 C39 -178.32(8)
C42 C37 C38 C39 1.05(13)
C42 C41 C40 C39 -0.16(14)
C38 C39 C40 C41 -0.24(14)
C45 C44 C43 C42 0.83(14)
C41 C42 C43 C44 -179.18(9)
C37 C42 C43 C44 0.35(13)
C44 C45 N3 C37 -0.37(13)
C44 C45 N3 Zn1 173.71(7)
C38 C37 N3 C45 -179.02(8)
C42 C37 N3 C45 1.61(12)
C38 C37 N3 Zn1 7.86(11)
C42 C37 N3 Zn1 -171.51(6)
O2 Zn1 N3 C45 -138.26(6)
O1 Zn1 N3 C45 -38.53(7)
N2 Zn1 N3 C45 128.31(6)
N1 Zn1 N3 C45 49.97(7)
O2 Zn1 N3 C37 35.13(8)
O1 Zn1 N3 C37 134.87(7)
N2 Zn1 N3 C37 -58.30(8)
N1 Zn1 N3 C37 -136.64(7)
